data_4104018
loop_
_publ_author_name
'Brenda A. Frazier'
'Peter T. Wolczanski'
'Emil B. Lobkovsky'
'Thomas R. Cundari'

_publ_section_title
;
 Unusual Electronic Features and Reactivity of the Dipyridylazaallyl
 Ligand: Characterizations of (smif)2M [M = Fe, Co, Co+, Ni; smif =
 {(2-py)CH}2N] and [(TMS)2NFe]2(smif)2
;
_journal_name_full 'Journal of the American Chemical Society'
_journal_page_first 3428
_journal_page_last 3429
_journal_paper_doi 10.1021/ja8089747
_journal_volume 131
_journal_year 2009
_chemical_formula_moiety 'C24 H24 Fe N6'
_chemical_formula_sum 'C24 H24 Fe N6'
_chemical_formula_weight 452.34
_chemical_name_systematic
; 
 ? 
;
_space_group_IT_number 19
_symmetry_cell_setting orthorhombic
_symmetry_space_group_name_Hall 'P 2ac 2ab'
_symmetry_space_group_name_H-M 'P 21 21 21'
_atom_sites_solution_hydrogens geom
_atom_sites_solution_primary direct
_atom_sites_solution_secondary difmap
_audit_creation_method SHELXL-97
_cell_angle_alpha 90.00
_cell_angle_beta 90.00
_cell_angle_gamma 90.00
_cell_formula_units_Z 8
_cell_length_a 8.5577(4)
_cell_length_b 16.6991(6)
_cell_length_c 30.5536(12)
_cell_measurement_reflns_used 6310
_cell_measurement_temperature 173(2)
_cell_measurement_theta_max 22.45
_cell_measurement_theta_min 2.34
_cell_volume 4366.3(3)
_computing_cell_refinement 'Bruker SAINT+'
_computing_data_collection 'Bruker APEX2'
_computing_data_reduction 'Bruker SAINT+'
_computing_molecular_graphics 'Bruker SHELXTL'
_computing_publication_material 'Bruker SHELXTL'
_computing_structure_refinement 'SHELXL-97 (Sheldrick, 1997)'
_computing_structure_solution 'SHELXS-97 (Sheldrick, 1990)'
_diffrn_ambient_temperature 173(2)
_diffrn_measured_fraction_theta_full 1.000
_diffrn_measured_fraction_theta_max 1.000
_diffrn_measurement_device_type 'Bruker X8 APEX II diffractometer'
_diffrn_measurement_method 'phi and omega scans'
_diffrn_radiation_monochromator graphite
_diffrn_radiation_source 'fine-focus sealed tube'
_diffrn_radiation_type MoK\a
_diffrn_radiation_wavelength 0.71073
_diffrn_reflns_av_R_equivalents 0.0594
_diffrn_reflns_av_sigmaI/netI 0.0564
_diffrn_reflns_limit_h_max 10
_diffrn_reflns_limit_h_min -8
_diffrn_reflns_limit_k_max 19
_diffrn_reflns_limit_k_min -19
_diffrn_reflns_limit_l_max 35
_diffrn_reflns_limit_l_min -35
_diffrn_reflns_number 37723
_diffrn_reflns_theta_full 24.71
_diffrn_reflns_theta_max 24.71
_diffrn_reflns_theta_min 1.81
_exptl_absorpt_coefficient_mu 0.714
_exptl_absorpt_correction_T_max 0.9652
_exptl_absorpt_correction_T_min 0.6739
_exptl_absorpt_correction_type multi-scan
_exptl_absorpt_process_details SADABS
_exptl_crystal_colour colourless
_exptl_crystal_density_diffrn 1.376
_exptl_crystal_density_method 'not measured'
_exptl_crystal_description THIN
_exptl_crystal_F_000 1888
_exptl_crystal_size_max 0.60
_exptl_crystal_size_mid 0.15
_exptl_crystal_size_min 0.05
_refine_diff_density_max 0.203
_refine_diff_density_min -0.278
_refine_diff_density_rms 0.048
_refine_ls_abs_structure_details 'Flack H D (1983), Acta Cryst. A39, 876-881'
_refine_ls_abs_structure_Flack 0.466(10)
_refine_ls_extinction_method none
_refine_ls_goodness_of_fit_ref 1.035
_refine_ls_hydrogen_treatment riding
_refine_ls_matrix_type full
_refine_ls_number_parameters 560
_refine_ls_number_reflns 7419
_refine_ls_number_restraints 0
_refine_ls_restrained_S_all 1.035
_refine_ls_R_factor_all 0.0560
_refine_ls_R_factor_gt 0.0388
_refine_ls_shift/su_max 0.008
_refine_ls_shift/su_mean 0.000
_refine_ls_structure_factor_coef Fsqd
_refine_ls_weighting_details 'calc w=1/[\s^2^(Fo^2^)+(0.0307P)^2^+0.4679P] where P=(Fo^2^+2Fc^2^)/3'
_refine_ls_weighting_scheme calc
_refine_ls_wR_factor_gt 0.0708
_refine_ls_wR_factor_ref 0.0769
_reflns_number_gt 6031
_reflns_number_total 7419
_reflns_threshold_expression >2sigma(I)
_cod_data_source_file ja8089747_si_004.cif
_cod_data_source_block bf14
_cod_database_code 4104018

loop_
_symmetry_equiv_pos_as_xyz
'x, y, z'
'-x+1/2, -y, z+1/2'
'-x, y+1/2, -z+1/2'
'x+1/2, -y+1/2, -z'

loop_
_atom_site_label
_atom_site_type_symbol
_atom_site_fract_x
_atom_site_fract_y
_atom_site_fract_z
_atom_site_U_iso_or_equiv
_atom_site_adp_type
_atom_site_occupancy
_atom_site_symmetry_multiplicity
_atom_site_calc_flag
_atom_site_refinement_flags
Fe1 Fe 0.49195(4) 0.382858(19) 0.131375(11) 0.02936(9) Uani 1 1 d .
N1 N 0.7184(2) 0.40413(11) 0.09953(6) 0.0314(5) Uani 1 1 d .
N2 N 0.4903(3) 0.31042(11) 0.07850(6) 0.0319(5) Uani 1 1 d .
N3 N 0.2631(2) 0.32374(11) 0.13351(6) 0.0294(5) Uani 1 1 d .
N4 N 0.5738(3) 0.31551(11) 0.18865(6) 0.0326(6) Uani 1 1 d .
N5 N 0.4827(3) 0.46167(11) 0.18025(6) 0.0354(6) Uani 1 1 d .
N6 N 0.4010(3) 0.49318(11) 0.10165(7) 0.0332(6) Uani 1 1 d .
C1 C 0.8312(3) 0.45218(15) 0.11438(9) 0.0384(8) Uani 1 1 d .
H1A H 0.8176 0.4773 0.1420 0.046 Uiso 1 1 calc R
C2 C 0.9681(3) 0.46695(14) 0.09108(8) 0.0401(8) Uani 1 1 d .
H2A H 1.0471 0.5010 0.1025 0.048 Uiso 1 1 calc R
C3 C 0.9851(4) 0.43106(15) 0.05131(9) 0.0459(8) Uani 1 1 d .
H3A H 1.0767 0.4402 0.0345 0.055 Uiso 1 1 calc R
C4 C 0.8708(3) 0.38198(16) 0.03575(9) 0.0407(8) Uani 1 1 d .
H4A H 0.8823 0.3567 0.0081 0.049 Uiso 1 1 calc R
C5 C 0.7371(3) 0.36910(14) 0.06061(8) 0.0314(7) Uani 1 1 d .
C6 C 0.6066(3) 0.31648(15) 0.04548(8) 0.0351(7) Uani 1 1 d .
H6A H 0.5599 0.3390 0.0185 0.042 Uiso 1 1 calc R
H6B H 0.6477 0.2625 0.0386 0.042 Uiso 1 1 calc R
C7 C 0.3493(3) 0.27506(14) 0.06368(8) 0.0313(7) Uani 1 1 d .
H7A H 0.3682 0.2182 0.0561 0.038 Uiso 1 1 calc R
H7B H 0.3129 0.3030 0.0370 0.038 Uiso 1 1 calc R
C8 C 0.2261(3) 0.28024(12) 0.09839(8) 0.0270(7) Uani 1 1 d .
C9 C 0.0823(3) 0.24383(13) 0.09425(8) 0.0352(7) Uani 1 1 d .
H9A H 0.0589 0.2134 0.0688 0.042 Uiso 1 1 calc R
C10 C -0.0273(3) 0.25144(13) 0.12678(8) 0.0371(7) Uani 1 1 d .
H10A H -0.1267 0.2266 0.1243 0.045 Uiso 1 1 calc R
C11 C 0.0106(3) 0.29593(14) 0.16308(8) 0.0374(7) Uani 1 1 d .
H11A H -0.0622 0.3025 0.1863 0.045 Uiso 1 1 calc R
C12 C 0.1557(3) 0.33063(15) 0.16509(9) 0.0352(8) Uani 1 1 d .
H12A H 0.1814 0.3612 0.1903 0.042 Uiso 1 1 calc R
C13 C 0.6196(3) 0.23910(15) 0.18970(9) 0.0395(8) Uani 1 1 d .
H13A H 0.6107 0.2086 0.1636 0.047 Uiso 1 1 calc R
C14 C 0.6787(4) 0.20199(17) 0.22606(10) 0.0522(9) Uani 1 1 d .
H14A H 0.7083 0.1472 0.2253 0.063 Uiso 1 1 calc R
C15 C 0.6937(4) 0.24607(19) 0.26337(10) 0.0691(11) Uani 1 1 d .
H15A H 0.7372 0.2227 0.2890 0.083 Uiso 1 1 calc R
C16 C 0.6452(4) 0.32485(17) 0.26361(9) 0.0555(10) Uani 1 1 d .
H16A H 0.6535 0.3561 0.2895 0.067 Uiso 1 1 calc R
C17 C 0.5845(3) 0.35770(14) 0.22595(8) 0.0360(7) Uani 1 1 d .
C18 C 0.5240(3) 0.44167(13) 0.22380(8) 0.0389(8) Uani 1 1 d .
H18A H 0.4314 0.4470 0.2430 0.047 Uiso 1 1 calc R
H18B H 0.6052 0.4791 0.2345 0.047 Uiso 1 1 calc R
C19 C 0.4107(4) 0.53779(14) 0.17612(8) 0.0384(8) Uani 1 1 d .
H19A H 0.4834 0.5799 0.1863 0.046 Uiso 1 1 calc R
H19B H 0.3158 0.5398 0.1946 0.046 Uiso 1 1 calc R
C20 C 0.3672(3) 0.55299(14) 0.12928(9) 0.0357(7) Uani 1 1 d .
C21 C 0.2967(4) 0.62241(16) 0.11505(10) 0.0592(10) Uani 1 1 d .
H21A H 0.2704 0.6634 0.1353 0.071 Uiso 1 1 calc R
C22 C 0.2646(4) 0.63195(17) 0.07099(11) 0.0711(12) Uani 1 1 d .
H22A H 0.2169 0.6797 0.0606 0.085 Uiso 1 1 calc R
C23 C 0.3025(4) 0.57166(17) 0.04262(10) 0.0614(10) Uani 1 1 d .
H23A H 0.2826 0.5769 0.0122 0.074 Uiso 1 1 calc R
C24 C 0.3697(3) 0.50362(16) 0.05908(9) 0.0431(8) Uani 1 1 d .
H24A H 0.3955 0.4617 0.0393 0.052 Uiso 1 1 calc R
Fe2 Fe 0.93664(4) 0.914462(18) 0.122500(11) 0.02788(9) Uani 1 1 d .
N7 N 0.7153(2) 0.98133(10) 0.12373(6) 0.0277(5) Uani 1 1 d .
N8 N 0.9535(3) 0.99047(11) 0.07196(6) 0.0324(6) Uani 1 1 d .
N9 N 1.1725(2) 0.89423(11) 0.09764(6) 0.0288(6) Uani 1 1 d .
N10 N 0.8589(3) 0.79862(11) 0.09387(7) 0.0340(6) Uani 1 1 d .
N11 N 0.9092(3) 0.84150(10) 0.17345(6) 0.0315(6) Uani 1 1 d .
N12 N 1.0079(3) 0.98707(10) 0.17984(6) 0.0304(5) Uani 1 1 d .
C25 C 0.5986(3) 0.97280(14) 0.15260(8) 0.0334(7) Uani 1 1 d .
H25A H 0.6060 0.9306 0.1733 0.040 Uiso 1 1 calc R
C26 C 0.4699(3) 1.02098(14) 0.15412(8) 0.0362(7) Uani 1 1 d .
H26A H 0.3898 1.0121 0.1751 0.043 Uiso 1 1 calc R
C27 C 0.4588(3) 1.08320(14) 0.12429(8) 0.0384(7) Uani 1 1 d .
H27A H 0.3707 1.1178 0.1241 0.046 Uiso 1 1 calc R
C28 C 0.5790(3) 1.09340(14) 0.09498(8) 0.0328(7) Uani 1 1 d .
H28A H 0.5750 1.1361 0.0745 0.039 Uiso 1 1 calc R
C29 C 0.7051(3) 1.04223(13) 0.09515(8) 0.0262(7) Uani 1 1 d .
C30 C 0.8395(3) 1.05008(13) 0.06407(8) 0.0289(7) Uani 1 1 d .
H30A H 0.8010 1.0452 0.0336 0.035 Uiso 1 1 calc R
H30B H 0.8875 1.1037 0.0674 0.035 Uiso 1 1 calc R
C31 C 1.0977(3) 1.00210(14) 0.05001(8) 0.0320(7) Uani 1 1 d .
H31A H 1.1370 1.0567 0.0561 0.038 Uiso 1 1 calc R
H31B H 1.0815 0.9971 0.0180 0.038 Uiso 1 1 calc R
C32 C 1.2167(3) 0.94176(13) 0.06466(8) 0.0271(7) Uani 1 1 d .
C33 C 1.3629(3) 0.93580(14) 0.04600(9) 0.0349(7) Uani 1 1 d .
H33A H 1.3919 0.9705 0.0227 0.042 Uiso 1 1 calc R
C34 C 1.4659(3) 0.87976(15) 0.06110(9) 0.0433(8) Uani 1 1 d .
H34A H 1.5671 0.8751 0.0486 0.052 Uiso 1 1 calc R
C35 C 1.4206(4) 0.83007(14) 0.09479(9) 0.0422(8) Uani 1 1 d .
H35A H 1.4895 0.7904 0.1059 0.051 Uiso 1 1 calc R
C36 C 1.2743(3) 0.83934(13) 0.11170(9) 0.0354(8) Uani 1 1 d .
H36A H 1.2431 0.8048 0.1348 0.043 Uiso 1 1 calc R
C37 C 0.8443(4) 0.78052(17) 0.05111(9) 0.0475(9) Uani 1 1 d .
H37A H 0.8775 0.8187 0.0300 0.057 Uiso 1 1 calc R
C38 C 0.7834(4) 0.70923(17) 0.03679(10) 0.0583(10) Uani 1 1 d .
H38A H 0.7731 0.6991 0.0063 0.070 Uiso 1 1 calc R
C39 C 0.7374(4) 0.65279(17) 0.06665(12) 0.0665(11) Uani 1 1 d .
H39A H 0.6952 0.6030 0.0574 0.080 Uiso 1 1 calc R
C40 C 0.7539(4) 0.66980(16) 0.11002(10) 0.0519(9) Uani 1 1 d .
H40A H 0.7237 0.6316 0.1314 0.062 Uiso 1 1 calc R
C41 C 0.8147(3) 0.74320(14) 0.12281(9) 0.0369(7) Uani 1 1 d .
C42 C 0.8356(4) 0.76566(15) 0.16963(9) 0.0413(8) Uani 1 1 d .
H42A H 0.7323 0.7674 0.1842 0.050 Uiso 1 1 calc R
H42B H 0.9000 0.7246 0.1845 0.050 Uiso 1 1 calc R
C43 C 0.9230(4) 0.86843(13) 0.21721(8) 0.0376(7) Uani 1 1 d .
H43A H 0.9909 0.8313 0.2338 0.045 Uiso 1 1 calc R
H43B H 0.8186 0.8686 0.2312 0.045 Uiso 1 1 calc R
C44 C 0.9906(3) 0.95077(13) 0.21874(8) 0.0367(7) Uani 1 1 d .
C45 C 1.0280(4) 0.98876(15) 0.25738(9) 0.0561(10) Uani 1 1 d .
H45A H 1.0136 0.9621 0.2846 0.067 Uiso 1 1 calc R
C46 C 1.0862(4) 1.06515(16) 0.25632(10) 0.0688(11) Uani 1 1 d .
H46A H 1.1137 1.0918 0.2827 0.083 Uiso 1 1 calc R
C47 C 1.1043(4) 1.10280(15) 0.21654(10) 0.0511(9) Uani 1 1 d .
H47A H 1.1438 1.1559 0.2149 0.061 Uiso 1 1 calc R
C48 C 1.0642(3) 1.06207(13) 0.17966(9) 0.0399(8) Uani 1 1 d .
H48A H 1.0767 1.0882 0.1523 0.048 Uiso 1 1 calc R

loop_
_atom_site_aniso_label
_atom_site_aniso_U_11
_atom_site_aniso_U_22
_atom_site_aniso_U_33
_atom_site_aniso_U_23
_atom_site_aniso_U_13
_atom_site_aniso_U_12
Fe1 0.0327(2) 0.03435(17) 0.02098(17) -0.00447(15) 0.00030(18) -0.00318(17)
N1 0.0302(13) 0.0332(11) 0.0309(12) 0.0032(10) -0.0067(10) -0.0041(10)
N2 0.0308(13) 0.0417(11) 0.0232(11) -0.0060(9) 0.0068(11) -0.0075(11)
N3 0.0339(13) 0.0318(10) 0.0227(12) -0.0016(10) 0.0016(11) 0.0016(10)
N4 0.0359(13) 0.0340(10) 0.0279(12) -0.0033(9) 0.0016(11) -0.0043(11)
N5 0.0497(16) 0.0339(10) 0.0225(11) -0.0010(9) -0.0052(12) 0.0009(11)
N6 0.0295(14) 0.0402(11) 0.0298(12) -0.0001(10) -0.0006(11) -0.0091(11)
C1 0.0417(19) 0.0391(14) 0.0345(17) 0.0025(13) -0.0062(15) -0.0013(13)
C2 0.0310(18) 0.0454(14) 0.0438(17) 0.0076(13) -0.0067(15) -0.0081(14)
C3 0.0364(18) 0.0575(17) 0.0439(17) 0.0079(14) 0.0067(16) -0.0004(15)
C4 0.0376(18) 0.0509(16) 0.0336(16) 0.0048(14) 0.0078(14) -0.0001(16)
C5 0.0329(16) 0.0364(13) 0.0249(14) 0.0030(12) -0.0019(13) 0.0075(13)
C6 0.0376(18) 0.0415(14) 0.0262(15) -0.0029(12) -0.0010(14) -0.0024(14)
C7 0.0363(17) 0.0362(13) 0.0213(14) -0.0014(12) 0.0019(13) 0.0005(13)
C8 0.0314(16) 0.0202(11) 0.0293(14) 0.0040(11) -0.0031(13) 0.0031(12)
C9 0.0418(18) 0.0292(12) 0.0347(15) -0.0012(12) -0.0075(15) -0.0026(14)
C10 0.0339(17) 0.0402(13) 0.0372(15) 0.0010(13) 0.0055(15) -0.0068(13)
C11 0.0359(17) 0.0437(14) 0.0327(15) 0.0017(12) 0.0095(15) -0.0029(14)
C12 0.0417(19) 0.0383(14) 0.0257(15) -0.0019(12) 0.0043(14) -0.0002(13)
C13 0.0331(17) 0.0412(15) 0.0443(17) -0.0066(14) 0.0102(14) -0.0056(14)
C14 0.064(2) 0.0432(16) 0.049(2) 0.0122(15) 0.0043(18) 0.0049(16)
C15 0.099(3) 0.067(2) 0.0406(19) 0.0154(17) -0.003(2) 0.009(2)
C16 0.087(3) 0.0529(17) 0.0261(17) 0.0029(14) -0.0019(17) 0.0041(18)
C17 0.0445(18) 0.0410(14) 0.0223(14) 0.0007(11) 0.0021(14) -0.0064(14)
C18 0.049(2) 0.0415(14) 0.0258(14) -0.0052(11) -0.0012(15) -0.0010(14)
C19 0.0449(19) 0.0369(14) 0.0335(16) -0.0056(12) 0.0018(15) -0.0053(14)
C20 0.0356(17) 0.0317(12) 0.0399(17) -0.0002(13) -0.0036(15) -0.0089(12)
C21 0.085(3) 0.0285(14) 0.064(2) -0.0005(16) -0.0135(19) -0.0060(16)
C22 0.107(3) 0.0323(15) 0.075(2) 0.0140(17) -0.038(2) -0.0095(18)
C23 0.084(3) 0.0513(18) 0.0490(19) 0.0171(16) -0.0293(18) -0.0321(18)
C24 0.047(2) 0.0479(16) 0.0347(17) 0.0064(14) -0.0051(15) -0.0155(15)
Fe2 0.0325(2) 0.02631(15) 0.02480(19) 0.00620(16) 0.00359(17) 0.00340(17)
N7 0.0315(13) 0.0283(10) 0.0232(12) -0.0007(10) 0.0031(11) -0.0029(9)
N8 0.0275(13) 0.0367(11) 0.0328(12) 0.0105(9) 0.0091(11) 0.0098(11)
N9 0.0305(13) 0.0263(11) 0.0296(12) -0.0003(10) -0.0022(10) 0.0005(10)
N10 0.0358(14) 0.0349(11) 0.0314(13) -0.0038(11) -0.0042(11) 0.0113(11)
N11 0.0448(15) 0.0260(10) 0.0237(12) 0.0040(9) -0.0027(11) -0.0054(10)
N12 0.0275(13) 0.0281(10) 0.0356(12) 0.0021(9) 0.0002(11) 0.0020(10)
C25 0.0360(18) 0.0374(13) 0.0269(15) -0.0007(12) 0.0037(14) -0.0012(13)
C26 0.0286(18) 0.0439(14) 0.0359(15) -0.0054(12) 0.0088(14) -0.0028(14)
C27 0.0311(16) 0.0379(12) 0.0462(16) -0.0023(14) 0.0035(14) 0.0040(13)
C28 0.0304(16) 0.0303(12) 0.0378(15) 0.0039(12) -0.0019(14) 0.0022(13)
C29 0.0300(16) 0.0247(12) 0.0241(14) -0.0023(11) -0.0034(13) -0.0071(12)
C30 0.0337(17) 0.0252(12) 0.0278(15) 0.0038(11) -0.0014(13) -0.0011(12)
C31 0.0309(17) 0.0328(13) 0.0323(15) 0.0060(12) 0.0006(13) 0.0014(13)
C32 0.0259(16) 0.0289(12) 0.0265(15) -0.0073(11) -0.0028(13) 0.0000(12)
C33 0.0321(17) 0.0370(15) 0.0355(16) -0.0051(12) 0.0061(14) -0.0031(13)
C34 0.0255(17) 0.0479(15) 0.0565(18) -0.0132(15) 0.0028(15) -0.0019(15)
C35 0.0301(17) 0.0334(13) 0.063(2) -0.0043(14) -0.0137(16) 0.0108(13)
C36 0.0345(17) 0.0274(13) 0.0444(18) 0.0026(12) -0.0092(15) 0.0025(13)
C37 0.054(2) 0.0519(17) 0.0371(18) -0.0037(15) -0.0045(16) 0.0192(16)
C38 0.073(2) 0.0529(18) 0.049(2) -0.0243(16) -0.0156(18) 0.0198(18)
C39 0.075(3) 0.0434(17) 0.081(3) -0.0233(18) -0.022(2) 0.0060(18)
C40 0.055(2) 0.0349(15) 0.065(2) -0.0079(15) -0.0107(18) 0.0007(15)
C41 0.0305(16) 0.0332(13) 0.0471(18) 0.0010(14) -0.0036(15) 0.0034(12)
C42 0.052(2) 0.0364(15) 0.0355(17) 0.0087(13) 0.0012(15) -0.0069(14)
C43 0.0453(18) 0.0362(13) 0.0312(15) 0.0050(12) -0.0015(14) 0.0000(14)
C44 0.0403(19) 0.0369(13) 0.0328(15) -0.0037(12) 0.0010(15) 0.0002(14)
C45 0.087(3) 0.0453(15) 0.0363(17) -0.0060(13) -0.0083(18) -0.0046(18)
C46 0.097(3) 0.0507(18) 0.059(2) -0.0174(16) -0.027(2) 0.003(2)
C47 0.055(2) 0.0266(14) 0.072(2) -0.0095(15) -0.0131(17) -0.0013(14)
C48 0.0356(17) 0.0302(13) 0.0539(19) 0.0005(12) 0.0006(16) 0.0044(13)

loop_
_atom_type_symbol
_atom_type_description
_atom_type_scat_dispersion_real
_atom_type_scat_dispersion_imag
_atom_type_scat_source
C C 0.0033 0.0016 'International Tables Vol C Tables 4.2.6.8 and 6.1.1.4'
H H 0.0000 0.0000 'International Tables Vol C Tables 4.2.6.8 and 6.1.1.4'
N N 0.0061 0.0033 'International Tables Vol C Tables 4.2.6.8 and 6.1.1.4'
Fe Fe 0.3463 0.8444 'International Tables Vol C Tables 4.2.6.8 and 6.1.1.4'

loop_
_geom_angle_atom_site_label_1
_geom_angle_atom_site_label_2
_geom_angle_atom_site_label_3
_geom_angle
N5 Fe1 N2 174.72(8)
N5 Fe1 N6 75.04(7)
N2 Fe1 N6 99.75(8)
N5 Fe1 N3 103.87(8)
N2 Fe1 N3 75.40(8)
N6 Fe1 N3 94.20(7)
N5 Fe1 N4 75.73(7)
N2 Fe1 N4 109.47(8)
N6 Fe1 N4 150.75(7)
N3 Fe1 N4 91.76(8)
N5 Fe1 N1 105.07(8)
N2 Fe1 N1 75.44(8)
N6 Fe1 N1 89.65(8)
N3 Fe1 N1 150.82(7)
N4 Fe1 N1 98.88(8)
C1 N1 C5 118.6(2)
C1 N1 Fe1 125.78(17)
C5 N1 Fe1 115.43(16)
C7 N2 C6 113.52(19)
C7 N2 Fe1 120.74(16)
C6 N2 Fe1 121.39(16)
C8 N3 C12 117.7(2)
C8 N3 Fe1 115.65(17)
C12 N3 Fe1 126.58(17)
C13 N4 C17 117.4(2)
C13 N4 Fe1 127.05(17)
C17 N4 Fe1 115.44(15)
C18 N5 C19 113.79(19)
C18 N5 Fe1 122.58(15)
C19 N5 Fe1 122.85(15)
C20 N6 C24 118.2(2)
C20 N6 Fe1 116.19(17)
C24 N6 Fe1 125.55(17)
N1 C1 C2 122.8(2)
C3 C2 C1 117.9(3)
C2 C3 C4 119.9(3)
C3 C4 C5 119.6(3)
N1 C5 C4 121.2(2)
N1 C5 C6 116.3(2)
C4 C5 C6 122.5(2)
N2 C6 C5 110.2(2)
N2 C7 C8 110.4(2)
N3 C8 C9 121.7(2)
N3 C8 C7 115.7(2)
C9 C8 C7 122.5(2)
C10 C9 C8 120.2(2)
C9 C10 C11 118.3(3)
C10 C11 C12 118.6(2)
N3 C12 C11 123.6(2)
N4 C13 C14 124.1(3)
C15 C14 C13 118.0(3)
C14 C15 C16 119.4(3)
C15 C16 C17 119.3(3)
N4 C17 C16 121.7(2)
N4 C17 C18 115.5(2)
C16 C17 C18 122.7(2)
N5 C18 C17 110.4(2)
N5 C19 C20 110.1(2)
N6 C20 C21 121.5(3)
N6 C20 C19 114.9(2)
C21 C20 C19 123.5(2)
C20 C21 C22 119.4(3)
C23 C22 C21 119.0(3)
C24 C23 C22 118.5(3)
N6 C24 C23 123.3(3)
N11 Fe2 N8 177.02(9)
N11 Fe2 N9 106.66(8)
N8 Fe2 N9 76.31(8)
N11 Fe2 N7 101.28(8)
N8 Fe2 N7 75.73(8)
N9 Fe2 N7 151.75(7)
N11 Fe2 N12 75.47(7)
N8 Fe2 N12 104.05(7)
N9 Fe2 N12 96.04(8)
N7 Fe2 N12 86.90(7)
N11 Fe2 N10 74.93(8)
N8 Fe2 N10 105.62(8)
N9 Fe2 N10 90.28(7)
N7 Fe2 N10 101.00(7)
N12 Fe2 N10 150.32(7)
C25 N7 C29 117.4(2)
C25 N7 Fe2 126.80(16)
C29 N7 Fe2 115.43(16)
C31 N8 C30 115.04(18)
C31 N8 Fe2 120.91(16)
C30 N8 Fe2 121.83(16)
C36 N9 C32 117.7(2)
C36 N9 Fe2 126.70(17)
C32 N9 Fe2 115.60(16)
C41 N10 C37 117.4(2)
C41 N10 Fe2 115.29(17)
C37 N10 Fe2 127.18(18)
C43 N11 C42 113.5(2)
C43 N11 Fe2 122.30(14)
C42 N11 Fe2 122.29(16)
C48 N12 C44 117.7(2)
C48 N12 Fe2 127.31(17)
C44 N12 Fe2 114.98(15)
N7 C25 C26 124.1(2)
C25 C26 C27 118.3(2)
C28 C27 C26 118.1(2)
C27 C28 C29 120.5(2)
N7 C29 C28 121.5(2)
N7 C29 C30 115.4(2)
C28 C29 C30 123.1(2)
N8 C30 C29 111.10(19)
N8 C31 C32 111.0(2)
N9 C32 C33 121.7(2)
N9 C32 C31 115.5(2)
C33 C32 C31 122.7(2)
C34 C33 C32 119.7(2)
C33 C34 C35 118.9(3)
C36 C35 C34 118.3(2)
N9 C36 C35 123.7(2)
N10 C37 C38 122.7(3)
C39 C38 C37 119.6(3)
C40 C39 C38 118.3(3)
C39 C40 C41 119.8(3)
N10 C41 C40 122.2(3)
N10 C41 C42 115.3(2)
C40 C41 C42 122.5(3)
N11 C42 C41 110.9(2)
N11 C43 C44 110.8(2)
N12 C44 C45 121.7(2)
N12 C44 C43 115.6(2)
C45 C44 C43 122.7(2)
C46 C45 C44 119.5(3)
C45 C46 C47 119.1(3)
C48 C47 C46 118.3(2)
N12 C48 C47 123.6(3)

loop_
_geom_bond_atom_site_label_1
_geom_bond_atom_site_label_2
_geom_bond_distance
Fe1 N5 1.9921(18)
Fe1 N2 2.0184(18)
Fe1 N6 2.197(2)
Fe1 N3 2.194(2)
Fe1 N4 2.195(2)
Fe1 N1 2.197(2)
N1 C1 1.335(3)
N1 C5 1.335(3)
N2 C7 1.417(3)
N2 C6 1.421(3)
N3 C8 1.334(3)
N3 C12 1.338(3)
N4 C13 1.335(3)
N4 C17 1.343(3)
N5 C18 1.417(3)
N5 C19 1.418(3)
N6 C20 1.339(3)
N6 C24 1.339(3)
C1 C2 1.393(4)
C2 C3 1.362(4)
C3 C4 1.362(4)
C4 C5 1.390(4)
C5 C6 1.494(4)
C7 C8 1.498(3)
C8 C9 1.379(4)
C9 C10 1.372(4)
C10 C11 1.374(3)
C11 C12 1.372(4)
C13 C14 1.369(4)
C14 C15 1.363(4)
C15 C16 1.380(4)
C16 C17 1.376(4)
C17 C18 1.496(3)
C19 C20 1.501(4)
C20 C21 1.377(4)
C21 C22 1.383(4)
C22 C23 1.368(4)
C23 C24 1.369(4)
Fe2 N11 1.9908(19)
Fe2 N8 2.0041(19)
Fe2 N9 2.183(2)
Fe2 N7 2.199(2)
Fe2 N12 2.2163(19)
Fe2 N10 2.225(2)
N7 C25 1.340(3)
N7 C29 1.343(3)
N8 C31 1.418(3)
N8 C30 1.414(3)
N9 C36 1.336(3)
N9 C32 1.338(3)
N10 C41 1.335(3)
N10 C37 1.347(3)
N11 C43 1.416(3)
N11 C42 1.419(3)
N12 C48 1.342(3)
N12 C44 1.342(3)
C25 C26 1.365(4)
C26 C27 1.385(3)
C27 C28 1.374(3)
C28 C29 1.377(3)
C29 C30 1.497(3)
C31 C32 1.501(3)
C32 C33 1.379(4)
C33 C34 1.366(3)
C34 C35 1.378(4)
C35 C36 1.363(4)
C37 C38 1.371(4)
C38 C39 1.369(4)
C39 C40 1.363(4)
C40 C41 1.388(4)
C41 C42 1.490(4)
C43 C44 1.492(3)
C44 C45 1.378(3)
C45 C46 1.370(4)
C46 C47 1.377(4)
C47 C48 1.360(4)
